data_2216917
loop_
_publ_author_name
'Ya-Ru Pan'

_publ_section_title
;
 <i>catena</i>-Poly[[[tetraaquacadmium(II)]-\m-4,4'-bipyridine]
 fumarate tetrahydrate]
;
_journal_coeditor_code BQ2045
_journal_issue 1
_journal_name_full 'Acta Crystallographica Section E'
_journal_page_first m192
_journal_page_last m193
_journal_paper_doi 10.1107/S1600536807063507
_journal_volume 64
_journal_year 2008
_chemical_formula_iupac '[Cd (C10 H8 N2) (H2 O)4] (C4 H2 O4), 4H2 O'
_chemical_formula_moiety 'C10 H16 Cd N2 O4, 2(C2 H O2), 4(H2 O)'
_chemical_formula_sum 'C14 H26 Cd N2 O12'
_chemical_formula_weight 526.77
_chemical_name_systematic
;catena-Poly[[[tetraaquacadmium(II)]-\m-4,4'-bipyridine] fumarate
 tetrahydrate]
;
_space_group_IT_number 2
_symmetry_cell_setting triclinic
_symmetry_space_group_name_Hall '-P 1'
_symmetry_space_group_name_H-M 'P -1'
_atom_sites_solution_hydrogens geom
_atom_sites_solution_primary direct
_atom_sites_solution_secondary difmap
_audit_creation_method SHELXL-97
_cell_angle_alpha 80.434(5)
_cell_angle_beta 87.791(5)
_cell_angle_gamma 73.288(5)
_cell_formula_units_Z 1
_cell_length_a 7.183(5)
_cell_length_b 7.802(5)
_cell_length_c 10.038(5)
_cell_measurement_reflns_used 3394
_cell_measurement_temperature 293(2)
_cell_measurement_theta_max 28.00
_cell_measurement_theta_min 2.12
_cell_volume 531.3(6)
_computing_cell_refinement 'PROCESS-AUTO (Rigaku, 1998)'
_computing_data_collection 'PROCESS-AUTO (Rigaku, 1998)'
_computing_data_reduction 'PROCESS-AUTO (Rigaku, 1998)'
_computing_molecular_graphics 'SHELXTL-Plus (Sheldrick, 1990)'
_computing_publication_material 'SHELXL97 (Sheldrick, 1997)'
_computing_structure_refinement 'SHELXL97 (Sheldrick, 1997)'
_computing_structure_solution 'SHELXS97 (Sheldrick, 1997)'
_diffrn_ambient_temperature 293(2)
_diffrn_detector_area_resol_mean 10
_diffrn_measured_fraction_theta_full 0.987
_diffrn_measured_fraction_theta_max 0.908
_diffrn_measurement_device_type 'Rigaku R-AXIS RAPID'
_diffrn_measurement_method '\w scan'
_diffrn_radiation_monochromator graphite
_diffrn_radiation_source 'fine-focus sealed tube'
_diffrn_radiation_type MoK\a
_diffrn_radiation_wavelength 0.71069
_diffrn_reflns_av_R_equivalents 0.0448
_diffrn_reflns_av_sigmaI/netI 0.0344
_diffrn_reflns_limit_h_max 9
_diffrn_reflns_limit_h_min -9
_diffrn_reflns_limit_k_max 10
_diffrn_reflns_limit_k_min -10
_diffrn_reflns_limit_l_max 10
_diffrn_reflns_limit_l_min -13
_diffrn_reflns_number 3414
_diffrn_reflns_theta_full 25.00
_diffrn_reflns_theta_max 28.22
_diffrn_reflns_theta_min 2.06
_diffrn_standards_decay_% 0
_diffrn_standards_interval_time 10
_diffrn_standards_number 156
_exptl_absorpt_coefficient_mu 1.089
_exptl_absorpt_correction_T_max 0.8537
_exptl_absorpt_correction_T_min 0.8035
_exptl_absorpt_correction_type multi-scan
_exptl_absorpt_process_details '(Higashi, 1995)'
_exptl_crystal_colour colorless
_exptl_crystal_density_diffrn 1.646
_exptl_crystal_density_method 'not measured'
_exptl_crystal_description block
_exptl_crystal_F_000 268
_exptl_crystal_size_max 0.21
_exptl_crystal_size_mid 0.19
_exptl_crystal_size_min 0.15
_refine_diff_density_max 0.584
_refine_diff_density_min -1.296
_refine_ls_extinction_method none
_refine_ls_goodness_of_fit_ref 1.076
_refine_ls_hydrogen_treatment mixed
_refine_ls_matrix_type full
_refine_ls_number_parameters 165
_refine_ls_number_reflns 2378
_refine_ls_number_restraints 0
_refine_ls_restrained_S_all 1.076
_refine_ls_R_factor_all 0.0284
_refine_ls_R_factor_gt 0.0283
_refine_ls_shift/su_max 0.001
_refine_ls_shift/su_mean 0.000
_refine_ls_structure_factor_coef Fsqd
_refine_ls_weighting_details 'calc w=1/[\s^2^(Fo^2^)+(0.0549P)^2^] where P=(Fo^2^+2Fc^2^)/3'
_refine_ls_weighting_scheme calc
_refine_ls_wR_factor_gt 0.0719
_refine_ls_wR_factor_ref 0.0719
_reflns_number_gt 2363
_reflns_number_total 2378
_reflns_threshold_expression >2sigma(I)
_cod_data_source_file bq2045.cif
_cod_data_source_block I
_cod_depositor_comments
;
The following automatic conversions were performed:
'_symmetry_cell_setting' value 'Triclinic' changed to 'triclinic'
according to '/home/saulius/struct/CIF-dictionaries/cif_core.dic'
dictionary named 'cif_core.dic' version 2.4.1 from 2010-06-29.

Automatic conversion script
Id: cif_fix_enum 1527 2010-12-29 10:47:43Z saulius 

The following automatic conversions were performed:

'_symmetry_cell_setting' value 'Triclinic' changed to 'triclinic'
according to /home/saulius/struct/CIF-dictionaries/cif_core.dic
dictionary named 'cif_core.dic' version 2.4.1 from 2010-06-29.

Automatic conversion script
Id: cif_fix_values 1715 2011-07-08 13:25:40Z adriana 
;
_cod_original_sg_symbol_Hall '-p 1'
_cod_original_sg_symbol_H-M P-1
_cod_database_code 2216917
_cod_database_fobs_code 2216917

loop_
_symmetry_equiv_pos_as_xyz
'x, y, z'
'-x, -y, -z'

loop_
_atom_site_type_symbol
_atom_site_label
_atom_site_fract_x
_atom_site_fract_y
_atom_site_fract_z
_atom_site_U_iso_or_equiv
_atom_site_adp_type
_atom_site_calc_flag
_atom_site_refinement_flags
_atom_site_occupancy
Cd Cd1 0.0000 0.0000 1.0000 0.03262(9) Uani d S 1
O O1W -0.1754(3) -0.1628(3) 0.9055(2) 0.0469(4) Uani d . 1
O O2W 0.2890(3) -0.1665(3) 0.9317(2) 0.0554(5) Uani d . 1
O O3W 0.4251(4) 0.9783(3) 0.3137(2) 0.0540(5) Uani d . 1
O O4W 0.5895(3) 0.7407(3) 0.1154(2) 0.0492(4) Uani d . 1
O O1 0.6065(3) 0.1946(3) 0.4185(2) 0.0531(4) Uani d . 1
O O2 0.6400(4) 0.3942(3) 0.2406(2) 0.0606(5) Uani d . 1
N N1 -0.0243(3) 0.1980(2) 0.80060(18) 0.0371(4) Uani d . 1
C C1 0.5988(3) 0.3514(3) 0.3622(2) 0.0387(4) Uani d . 1
C C2 0.5375(4) 0.5053(3) 0.4404(2) 0.0424(5) Uani d . 1
H H2 0.5545 0.6162 0.4007 0.051 Uiso calc R 1
C C3 0.0421(4) 0.1372(3) 0.6866(2) 0.0465(5) Uani d . 1
H H3 0.0823 0.0126 0.6873 0.056 Uiso calc R 1
C C4 0.0540(4) 0.2496(3) 0.5679(2) 0.0468(5) Uani d . 1
H H4 0.1014 0.2005 0.4907 0.056 Uiso calc R 1
C C5 -0.0050(3) 0.4372(3) 0.56279(19) 0.0317(4) Uani d . 1
C C6 -0.0735(4) 0.4991(3) 0.6825(2) 0.0438(5) Uani d . 1
H H6 -0.1135 0.6229 0.6852 0.053 Uiso calc R 1
C C7 -0.0823(4) 0.3778(3) 0.7969(2) 0.0449(5) Uani d . 1
H H7 -0.1307 0.4227 0.8754 0.054 Uiso calc R 1
H H1WA -0.248(6) -0.192(6) 0.955(5) 0.087(15) Uiso d . 1
H H1WB -0.233(5) -0.117(5) 0.847(4) 0.052(10) Uiso d . 1
H H2WA 0.366(4) -0.196(4) 0.983(3) 0.036(7) Uiso d . 1
H H2WB 0.300(5) -0.218(5) 0.877(4) 0.058(10) Uiso d . 1
H H3WA 0.406(5) 0.923(5) 0.392(4) 0.058(9) Uiso d . 1
H H3WB 0.493(6) 1.030(6) 0.324(4) 0.081(13) Uiso d . 1
H H4WA 0.615(5) 0.651(5) 0.147(4) 0.053(10) Uiso d . 1
H H4WB 0.555(6) 0.805(6) 0.167(5) 0.076(13) Uiso d . 1

loop_
_atom_site_aniso_label
_atom_site_aniso_U_11
_atom_site_aniso_U_22
_atom_site_aniso_U_33
_atom_site_aniso_U_12
_atom_site_aniso_U_13
_atom_site_aniso_U_23
Cd1 0.04199(14) 0.02980(13) 0.02433(12) -0.00900(8) 0.00253(8) -0.00217(7)
O1W 0.0558(10) 0.0477(10) 0.0416(10) -0.0201(8) -0.0010(9) -0.0096(8)
O2W 0.0517(10) 0.0647(12) 0.0434(10) 0.0051(9) -0.0049(8) -0.0284(9)
O3W 0.0781(13) 0.0511(11) 0.0409(10) -0.0323(10) -0.0092(9) -0.0037(8)
O4W 0.0629(11) 0.0454(11) 0.0406(10) -0.0186(9) -0.0017(8) -0.0044(8)
O1 0.0835(13) 0.0395(9) 0.0421(9) -0.0222(9) 0.0074(9) -0.0167(7)
O2 0.0999(15) 0.0437(10) 0.0431(10) -0.0239(10) 0.0203(10) -0.0195(8)
N1 0.0459(9) 0.0343(9) 0.0284(8) -0.0105(7) 0.0014(7) 0.0002(7)
C1 0.0462(11) 0.0358(10) 0.0389(11) -0.0145(8) 0.0051(8) -0.0158(9)
C2 0.0583(13) 0.0353(10) 0.0387(11) -0.0171(9) 0.0089(9) -0.0151(8)
C3 0.0692(15) 0.0313(10) 0.0334(11) -0.0084(10) 0.0050(10) -0.0011(8)
C4 0.0710(15) 0.0336(11) 0.0300(11) -0.0079(10) 0.0097(10) -0.0033(8)
C5 0.0350(9) 0.0318(9) 0.0268(9) -0.0094(7) -0.0010(7) -0.0003(8)
C6 0.0656(14) 0.0310(10) 0.0317(10) -0.0099(9) 0.0056(9) -0.0043(8)
C7 0.0636(14) 0.0370(11) 0.0297(10) -0.0091(10) 0.0065(9) -0.0035(8)

loop_
_atom_type_symbol
_atom_type_description
_atom_type_scat_dispersion_real
_atom_type_scat_dispersion_imag
_atom_type_scat_source
C C 0.0033 0.0016 'International Tables Vol C Tables 4.2.6.8 and 6.1.1.4'
H H 0.0000 0.0000 'International Tables Vol C Tables 4.2.6.8 and 6.1.1.4'
N N 0.0061 0.0033 'International Tables Vol C Tables 4.2.6.8 and 6.1.1.4'
O O 0.0106 0.0060 'International Tables Vol C Tables 4.2.6.8 and 6.1.1.4'
Cd Cd -0.8075 1.2024 'International Tables Vol C Tables 4.2.6.8 and 6.1.1.4'

loop_
_geom_angle_atom_site_label_1
_geom_angle_atom_site_label_2
_geom_angle_atom_site_label_3
_geom_angle_site_symmetry_1
_geom_angle_site_symmetry_3
_geom_angle
_geom_angle_publ_flag
O2W Cd1 O2W 2_557 . 180.0 yes
O2W Cd1 N1 2_557 2_557 89.00(8) ?
O2W Cd1 N1 . 2_557 91.00(8) ?
O2W Cd1 N1 2_557 . 91.00(8) yes
O2W Cd1 N1 . . 89.00(8) yes
N1 Cd1 N1 2_557 . 180.0 yes
O2W Cd1 O1W 2_557 . 86.81(9) yes
O2W Cd1 O1W . . 93.19(9) yes
N1 Cd1 O1W 2_557 . 89.40(8) yes
N1 Cd1 O1W . . 90.60(8) yes
O2W Cd1 O1W 2_557 2_557 93.19(9) ?
O2W Cd1 O1W . 2_557 86.81(9) ?
N1 Cd1 O1W 2_557 2_557 90.60(8) ?
N1 Cd1 O1W . 2_557 89.40(8) ?
O1W Cd1 O1W . 2_557 180.0 ?
Cd1 O1W H1WA . . 112(3) ?
Cd1 O1W H1WB . . 117(3) ?
H1WA O1W H1WB . . 103(4) ?
Cd1 O2W H2WA . . 115(2) ?
Cd1 O2W H2WB . . 124(3) ?
H2WA O2W H2WB . . 117(4) ?
H3WA O3W H3WB . . 106(4) ?
H4WA O4W H4WB . . 111(4) ?
C3 N1 C7 . . 117.36(19) ?
C3 N1 Cd1 . . 120.40(15) ?
C7 N1 Cd1 . . 121.73(15) ?
O1 C1 O2 . . 124.9(2) ?
O1 C1 C2 . . 120.0(2) ?
O2 C1 C2 . . 115.1(2) ?
C2 C2 C1 2_666 . 124.4(3) ?
C2 C2 H2 2_666 . 117.8 ?
C1 C2 H2 . . 117.8 ?
N1 C3 C4 . . 123.1(2) ?
N1 C3 H3 . . 118.4 ?
C4 C3 H3 . . 118.4 ?
C3 C4 C5 . . 120.1(2) ?
C3 C4 H4 . . 120.0 ?
C5 C4 H4 . . 120.0 ?
C6 C5 C4 . . 116.28(18) ?
C6 C5 C5 . 2_566 121.9(2) ?
C4 C5 C5 . 2_566 121.8(2) ?
C7 C6 C5 . . 120.1(2) ?
C7 C6 H6 . . 119.9 ?
C5 C6 H6 . . 119.9 ?
N1 C7 C6 . . 123.0(2) ?
N1 C7 H7 . . 118.5 ?
C6 C7 H7 . . 118.5 ?

loop_
_geom_bond_atom_site_label_1
_geom_bond_atom_site_label_2
_geom_bond_site_symmetry_2
_geom_bond_distance
_geom_bond_publ_flag
Cd1 O2W 2_557 2.259(2) ?
Cd1 O2W . 2.259(2) yes
Cd1 N1 2_557 2.295(2) ?
Cd1 N1 . 2.295(2) yes
Cd1 O1W . 2.348(2) yes
Cd1 O1W 2_557 2.348(2) ?
O1W H1WA . 0.76(5) ?
O1W H1WB . 0.71(4) ?
O2W H2WA . 0.73(3) ?
O2W H2WB . 0.72(4) ?
O3W H3WA . 0.85(4) ?
O3W H3WB . 0.74(4) ?
O4W H4WA . 0.70(4) ?
O4W H4WB . 0.77(4) ?
O1 C1 . 1.246(3) ?
O2 C1 . 1.257(3) ?
N1 C3 . 1.331(3) ?
N1 C7 . 1.338(3) ?
C1 C2 . 1.495(3) ?
C2 C2 2_666 1.293(5) ?
C2 H2 . 0.9300 ?
C3 C4 . 1.373(3) ?
C3 H3 . 0.9300 ?
C4 C5 . 1.394(3) ?
C4 H4 . 0.9300 ?
C5 C6 . 1.390(3) ?
C5 C5 2_566 1.476(4) ?
C6 C7 . 1.373(3) ?
C6 H6 . 0.9300 ?
C7 H7 . 0.9300 ?

loop_
_geom_hbond_atom_site_label_D
_geom_hbond_atom_site_label_H
_geom_hbond_atom_site_label_A
_geom_hbond_site_symmetry_A
_geom_hbond_distance_DH
_geom_hbond_distance_HA
_geom_hbond_distance_DA
_geom_hbond_angle_DHA
O1W H1WB O3W 2_566 0.71(4) 2.10(4) 2.811(3) 175(4)
O1W H1WA O4W 1_446 0.76(5) 2.04(5) 2.790(3) 168(5)
O4W H4WB O3W . 0.77(4) 2.16(4) 2.929(3) 173(4)
O3W H3WB O1 1_565 0.74(4) 2.06(4) 2.759(3) 157(4)
O4W H4WA O2 . 0.70(4) 2.02(4) 2.714(3) 170(4)
O3W H3WA O1 2_666 0.85(4) 1.98(4) 2.833(3) 172(3)
O2W H2WB O2 2_656 0.72(4) 1.91(4) 2.615(3) 168(4)
O2W H2WA O4W 1_546 0.73(3) 2.02(3) 2.748(3) 175(3)

loop_
_geom_torsion_atom_site_label_1
_geom_torsion_atom_site_label_2
_geom_torsion_atom_site_label_3
_geom_torsion_atom_site_label_4
_geom_torsion_site_symmetry_1
_geom_torsion_site_symmetry_4
_geom_torsion
O2W Cd1 N1 C3 2_557 . -144.1(2)
O2W Cd1 N1 C3 . . 35.9(2)
O1W Cd1 N1 C3 . . -57.3(2)
O1W Cd1 N1 C3 2_557 . 122.7(2)
O2W Cd1 N1 C7 2_557 . 44.3(2)
O2W Cd1 N1 C7 . . -135.7(2)
O1W Cd1 N1 C7 . . 131.1(2)
O1W Cd1 N1 C7 2_557 . -48.9(2)
O1 C1 C2 C2 . 2_666 -10.8(5)
O2 C1 C2 C2 . 2_666 169.3(3)
C7 N1 C3 C4 . . 0.3(4)
Cd1 N1 C3 C4 . . -171.6(2)
N1 C3 C4 C5 . . 0.0(4)
C3 C4 C5 C6 . . 0.2(4)
C3 C4 C5 C5 . 2_566 -179.8(3)
C4 C5 C6 C7 . . -0.7(3)
C5 C5 C6 C7 2_566 . 179.3(3)
C3 N1 C7 C6 . . -0.8(4)
Cd1 N1 C7 C6 . . 171.0(2)
C5 C6 C7 N1 . . 1.0(4)
